data_4100883
loop_
_publ_author_name
'Radu Custelcean'

_journal_name_full 'Journal of the American Chemical Society'
_journal_year 2005
_chemical_formula_sum 'C24 H28 Cu N4 O15'
_chemical_formula_weight 676.04
_chemical_name_common Cu(BNA)2(H2O)7
_space_group_IT_number 4
_symmetry_cell_setting monoclinic
_symmetry_space_group_name_Hall 'P 2yb'
_symmetry_space_group_name_H-M 'P 1 21 1'
_cell_angle_alpha 90.00
_cell_angle_beta 110.710(2)
_cell_angle_gamma 90.00
_cell_formula_units_Z 2
_cell_length_a 11.1005(11)
_cell_length_b 11.1138(11)
_cell_length_c 12.3051(13)
_cell_measurement_temperature 173(2)
_cell_volume 1420.0(2)
_diffrn_ambient_temperature 173(2)
_exptl_crystal_density_diffrn 1.581
_cod_original_sg_symbol_H-M 'P 21'
_cod_database_code 4100883

loop_
_symmetry_equiv_pos_as_xyz
'x, y, z'
'-x, y+1/2, -z'

loop_
_atom_site_label
_atom_site_type_symbol
_atom_site_fract_x
_atom_site_fract_y
_atom_site_fract_z
_atom_site_U_iso_or_equiv
_atom_site_adp_type
_atom_site_occupancy
_atom_site_symmetry_multiplicity
_atom_site_calc_flag
_atom_site_refinement_flags
_atom_site_disorder_assembly
_atom_site_disorder_group
Cu1 Cu 0.50935(3) 0.63347(4) 0.75244(2) 0.01134(7) Uani 1 1 d . . .
O1 O 0.44088(17) 0.70850(17) 0.59541(15) 0.0144(3) Uani 1 1 d . . .
O5 O 0.57296(17) 0.55032(17) 0.90653(15) 0.0144(3) Uani 1 1 d . . .
O3 O -0.0185(2) 0.79219(19) 0.5221(2) 0.0288(5) Uani 1 1 d . . .
N1 N 0.4026(2) 1.00486(19) 0.30840(18) 0.0138(4) Uani 1 1 d . . .
O7 O 1.0195(2) 0.4564(2) 0.9860(2) 0.0345(6) Uani 1 1 d . . .
O8 O 0.8798(2) 0.34183(17) 1.03077(19) 0.0229(4) Uani 1 1 d . . .
N4 N 0.9033(2) 0.7653(2) 1.0826(2) 0.0183(5) Uani 1 1 d . . .
H7N H 0.9398 0.8322 1.0714 0.022 Uiso 1 1 calc R . .
C11 C 0.1961(3) 0.4854(3) 0.3731(3) 0.0203(5) Uani 1 1 d . . .
H11 H 0.2220 0.4111 0.3500 0.024 Uiso 1 1 calc R . .
C8 C 0.1200(2) 0.7000(2) 0.4406(2) 0.0146(5) Uani 1 1 d . . .
N3 N 0.5842(2) 0.25777(19) 1.18927(18) 0.0138(4) Uani 1 1 d . . .
C15 C 0.7145(2) 0.4477(2) 1.1300(2) 0.0130(5) Uani 1 1 d . . .
O9 O 0.6989(2) 0.7517(2) 0.8194(2) 0.0247(4) Uani 1 1 d . . .
O11 O 0.2959(3) 0.5102(2) 0.6878(2) 0.0324(5) Uani 1 1 d . . .
N2 N 0.1038(2) 0.4869(2) 0.4187(2) 0.0158(4) Uani 1 1 d . . .
H2N H 0.0681 0.4188 0.4280 0.019 Uiso 1 1 calc R . .
O4 O 0.1186(2) 0.90933(19) 0.4751(2) 0.0277(5) Uani 1 1 d . . .
C20 C 0.8843(3) 0.5526(3) 1.0671(2) 0.0142(5) Uani 1 1 d . . .
C21 C 0.7838(2) 0.5560(2) 1.1108(2) 0.0131(5) Uani 1 1 d . . .
C9 C 0.2192(2) 0.6997(2) 0.3957(2) 0.0127(5) Uani 1 1 d . . .
O2 O 0.53308(19) 0.89020(17) 0.64687(16) 0.0213(4) Uani 1 1 d . . .
C3 C 0.2836(2) 0.8109(2) 0.3750(2) 0.0138(5) Uani 1 1 d . . .
C19 C 0.9412(3) 0.6604(2) 1.0547(2) 0.0178(5) Uani 1 1 d . . .
H19 H 1.0095 0.6590 1.0251 0.021 Uiso 1 1 calc R . .
C12 C 0.0707(3) 0.8111(2) 0.4808(2) 0.0181(5) Uani 1 1 d . . .
C24 C 0.9304(2) 0.4395(2) 1.0261(2) 0.0168(5) Uani 1 1 d . . .
C7 C 0.0646(3) 0.5905(3) 0.4505(2) 0.0171(5) Uani 1 1 d . . .
H7 H -0.0031 0.5891 0.4809 0.020 Uiso 1 1 calc R . .
C22 C 0.7488(3) 0.6671(2) 1.1438(2) 0.0174(5) Uani 1 1 d . . .
H22 H 0.6836 0.6715 1.1769 0.021 Uiso 1 1 calc R . .
C23 C 0.8098(3) 0.7705(3) 1.1278(2) 0.0188(5) Uani 1 1 d . . .
H23 H 0.7852 0.8462 1.1492 0.023 Uiso 1 1 calc R . .
C10 C 0.2545(3) 0.5909(3) 0.3590(3) 0.0185(5) Uani 1 1 d . . .
H10 H 0.3186 0.5894 0.3244 0.022 Uiso 1 1 calc R . .
C6 C 0.4623(2) 0.8180(2) 0.5749(2) 0.0159(5) Uani 1 1 d . . .
C18 C 0.5083(2) 0.4945(2) 0.9563(2) 0.0152(4) Uani 1 1 d . . .
C2 C 0.3961(2) 0.8613(2) 0.4520(2) 0.0147(5) Uani 1 1 d . . .
C14 C 0.5856(2) 0.4245(2) 1.0640(2) 0.0157(5) Uani 1 1 d . . .
C13 C 0.5250(2) 0.3288(2) 1.0982(2) 0.0162(5) Uani 1 1 d . . .
H13 H 0.4370 0.3135 1.0544 0.019 Uiso 1 1 calc R . .
C5 C 0.2912(3) 0.9597(3) 0.2362(3) 0.0236(6) Uani 1 1 d . . .
H5 H 0.2527 0.9953 0.1617 0.028 Uiso 1 1 calc R . .
O6 O 0.38822(19) 0.4900(2) 0.92342(18) 0.0265(4) Uani 1 1 d . . .
C17 C 0.7088(3) 0.2809(3) 1.2513(2) 0.0172(5) Uani 1 1 d . . .
H17 H 0.7526 0.2310 1.3159 0.021 Uiso 1 1 calc R . .
C1 C 0.4508(3) 0.9590(2) 0.4149(2) 0.0165(5) Uani 1 1 d . . .
H1 H 0.5262 0.9946 0.4686 0.020 Uiso 1 1 calc R . .
C4 C 0.2304(3) 0.8641(3) 0.2653(2) 0.0236(6) Uani 1 1 d . . .
H4 H 0.1521 0.8341 0.2110 0.028 Uiso 1 1 calc R . .
C16 C 0.7753(3) 0.3743(3) 1.2244(2) 0.0198(5) Uani 1 1 d . . .
H16 H 0.8629 0.3882 1.2708 0.024 Uiso 1 1 calc R . .
O10 O 0.9264(3) 0.7295(3) 0.7744(3) 0.0560(8) Uani 1 1 d . . .
O15 O 0.6785(4) 0.1623(3) 0.9259(3) 0.0644(10) Uani 1 1 d . . .
O12 O 0.0436(4) 0.5272(3) 0.7221(3) 0.0631(9) Uani 1 1 d . . .
O13 O 0.3035(3) 0.2902(2) 0.5837(3) 0.0456(7) Uani 1 1 d . . .
O14 O 0.4727(2) 0.1205(3) 0.7237(2) 0.0384(6) Uani 1 1 d . . .
H5O H 0.313(4) 0.503(4) 0.750(4) 0.020(9) Uiso 1 1 d . . .
H4O H 0.239(5) 0.258(4) 0.572(4) 0.044(13) Uiso 1 1 d . . .
H8O H 0.676(4) 0.121(5) 0.976(4) 0.050(13) Uiso 1 1 d . . .
H3O H 0.347(5) 0.241(5) 0.618(5) 0.067(17) Uiso 1 1 d . . .
H2O H 0.671(4) 0.811(4) 0.780(4) 0.036(11) Uiso 1 1 d . . .
H1O H 0.752(4) 0.741(4) 0.794(4) 0.043(13) Uiso 1 1 d . . .
H6O H 0.300(6) 0.431(6) 0.661(6) 0.11(3) Uiso 1 1 d . . .
H7O H 0.735(6) 0.216(6) 0.946(6) 0.09(2) Uiso 1 1 d . . .

loop_
_atom_site_aniso_label
_atom_site_aniso_U_11
_atom_site_aniso_U_22
_atom_site_aniso_U_33
_atom_site_aniso_U_23
_atom_site_aniso_U_13
_atom_site_aniso_U_12
Cu1 0.01621(13) 0.00981(11) 0.00922(11) 0.00119(9) 0.00600(9) 0.00423(12)
O1 0.0191(8) 0.0119(8) 0.0129(8) 0.0020(7) 0.0065(7) 0.0002(7)
O5 0.0173(8) 0.0139(8) 0.0128(8) 0.0034(7) 0.0065(7) 0.0008(7)
O3 0.0331(11) 0.0147(9) 0.0508(14) -0.0024(9) 0.0299(10) 0.0022(8)
N1 0.0172(10) 0.0116(9) 0.0126(10) 0.0020(8) 0.0051(8) -0.0046(8)
O7 0.0384(13) 0.0179(9) 0.0639(16) -0.0069(10) 0.0386(12) -0.0020(9)
O8 0.0287(11) 0.0125(9) 0.0319(11) -0.0012(8) 0.0163(9) -0.0022(8)
N4 0.0172(11) 0.0128(10) 0.0266(12) 0.0001(9) 0.0100(9) -0.0035(9)
C11 0.0196(13) 0.0162(12) 0.0282(14) -0.0011(11) 0.0123(11) 0.0019(10)
C8 0.0146(11) 0.0140(13) 0.0170(12) -0.0015(9) 0.0078(10) -0.0011(9)
N3 0.0192(10) 0.0120(9) 0.0117(9) -0.0012(8) 0.0072(8) -0.0021(8)
C15 0.0151(11) 0.0122(11) 0.0144(11) 0.0007(9) 0.0086(9) -0.0022(9)
O9 0.0208(10) 0.0244(11) 0.0271(11) 0.0071(9) 0.0063(9) -0.0008(8)
O11 0.0452(14) 0.0289(13) 0.0178(11) 0.0036(10) 0.0044(10) 0.0036(10)
N2 0.0199(10) 0.0087(9) 0.0220(11) 0.0011(8) 0.0111(9) -0.0020(8)
O4 0.0321(11) 0.0140(9) 0.0451(13) -0.0050(9) 0.0238(10) -0.0022(8)
C20 0.0152(12) 0.0123(11) 0.0154(12) 0.0019(9) 0.0059(9) 0.0030(10)
C21 0.0115(11) 0.0104(11) 0.0152(11) 0.0014(9) 0.0020(9) -0.0016(9)
C9 0.0140(11) 0.0134(12) 0.0100(11) 0.0024(9) 0.0035(9) -0.0010(9)
O2 0.0245(10) 0.0193(9) 0.0165(9) 0.0025(7) 0.0026(7) -0.0047(7)
C3 0.0146(11) 0.0127(11) 0.0153(12) 0.0020(9) 0.0067(9) 0.0001(9)
C19 0.0170(11) 0.0156(14) 0.0238(12) 0.0002(9) 0.0109(10) -0.0012(9)
C12 0.0184(12) 0.0139(12) 0.0227(13) -0.0001(10) 0.0080(10) 0.0009(9)
C24 0.0156(12) 0.0156(12) 0.0189(12) -0.0002(9) 0.0056(10) 0.0024(9)
C7 0.0180(12) 0.0137(11) 0.0229(13) 0.0018(9) 0.0115(11) -0.0008(9)
C22 0.0166(11) 0.0163(13) 0.0224(13) -0.0014(10) 0.0110(10) 0.0006(9)
C23 0.0219(13) 0.0133(12) 0.0234(13) -0.0023(10) 0.0109(11) -0.0008(10)
C10 0.0191(12) 0.0177(11) 0.0229(13) -0.0015(10) 0.0124(11) -0.0020(10)
C6 0.0173(12) 0.0166(11) 0.0150(11) 0.0016(9) 0.0073(9) 0.0006(9)
C18 0.0194(11) 0.0123(10) 0.0127(10) 0.0004(9) 0.0044(9) -0.0007(9)
C2 0.0164(12) 0.0152(11) 0.0118(11) 0.0018(9) 0.0043(9) -0.0021(9)
C14 0.0184(12) 0.0172(12) 0.0121(11) 0.0024(9) 0.0061(9) -0.0021(9)
C13 0.0173(12) 0.0161(11) 0.0142(11) 0.0014(9) 0.0041(9) -0.0033(9)
C5 0.0213(13) 0.0262(14) 0.0175(13) 0.0082(11) -0.0004(10) -0.0070(11)
O6 0.0183(9) 0.0321(11) 0.0258(10) 0.0096(9) 0.0036(8) -0.0032(8)
C17 0.0153(12) 0.0185(12) 0.0168(12) 0.0053(10) 0.0043(10) -0.0008(9)
C1 0.0207(13) 0.0160(11) 0.0110(11) 0.0002(9) 0.0032(9) -0.0051(9)
C4 0.0195(13) 0.0281(14) 0.0169(13) 0.0063(11) -0.0012(10) -0.0110(11)
C16 0.0145(11) 0.0219(13) 0.0200(12) 0.0055(10) 0.0024(10) -0.0030(9)
O10 0.0413(15) 0.066(2) 0.0610(18) -0.0154(16) 0.0186(14) 0.0024(14)
O15 0.077(2) 0.059(2) 0.0483(18) 0.0040(15) 0.0107(16) -0.0349(18)
O12 0.074(2) 0.054(2) 0.064(2) -0.0067(17) 0.0288(18) 0.0017(17)
O13 0.0401(16) 0.0277(13) 0.0599(18) 0.0053(12) 0.0064(14) 0.0004(12)
O14 0.0424(12) 0.0278(14) 0.0514(14) 0.0011(12) 0.0247(11) 0.0072(12)

loop_
_geom_bond_atom_site_label_1
_geom_bond_atom_site_label_2
_geom_bond_distance
_geom_bond_site_symmetry_2
_geom_bond_publ_flag
Cu1 O1 1.9920(18) . ?
Cu1 O5 2.0001(17) . ?
Cu1 N3 2.007(2) 2_657 ?
Cu1 N1 2.019(2) 2_646 ?
Cu1 O9 2.368(2) . ?
O1 C6 1.282(3) . ?
O5 C18 1.259(3) . ?
O3 C12 1.280(3) . ?
N1 C1 1.330(3) . ?
N1 C5 1.339(3) . ?
N1 Cu1 2.019(2) 2_656 ?
O7 C24 1.265(3) . ?
O8 C24 1.233(3) . ?
N4 C19 1.326(3) . ?
N4 C23 1.341(3) . ?
C11 N2 1.331(3) . ?
C11 C10 1.380(4) . ?
C8 C7 1.388(4) . ?
C8 C9 1.396(4) . ?
C8 C12 1.504(3) . ?
N3 C13 1.338(3) . ?
N3 C17 1.347(3) . ?
N3 Cu1 2.007(2) 2_647 ?
C15 C16 1.385(4) . ?
C15 C14 1.397(3) . ?
C15 C21 1.492(3) . ?
N2 C7 1.338(4) . ?
O4 C12 1.227(3) . ?
C20 C19 1.388(4) . ?
C20 C21 1.399(4) . ?
C20 C24 1.510(4) . ?
C21 C22 1.397(4) . ?
C9 C10 1.394(4) . ?
C9 C3 1.494(3) . ?
O2 C6 1.246(3) . ?
C3 C2 1.391(3) . ?
C3 C4 1.399(4) . ?
C22 C23 1.383(4) . ?
C6 C2 1.508(3) . ?
C18 O6 1.250(3) . ?
C18 C14 1.515(3) . ?
C2 C1 1.397(3) . ?
C14 C13 1.400(3) . ?
C5 C4 1.373(4) . ?
C17 C16 1.379(4) . ?
